data_2002075
loop_
_publ_author_name
'Marasinghe, P. A. B.'
'Gillispie, G. D.'

_publ_section_title
;
 Structure of 1,5-dihydroxyanthraquinone: a redetermination
;
_journal_issue 1
_journal_name_full 'Acta Crystallographica Section C'
_journal_page_first 113
_journal_page_last 114
_journal_paper_doi 10.1107/S0108270192004542
_journal_volume 49
_journal_year 1993
_chemical_formula_sum 'C14 H8 O4'
_chemical_formula_weight 240.21
_symmetry_cell_setting monoclinic
_symmetry_space_group_name_Hall '-P 2ybc'
_symmetry_space_group_name_H-M 'P 1 21/c 1'
_cell_angle_alpha 90
_cell_angle_beta 93.672(5)
_cell_angle_gamma 90
_cell_formula_units_Z 2
_cell_length_a 6.0092(5)
_cell_length_b 5.3074(2)
_cell_length_c 15.7538(6)
_cell_volume 501.41(5)
_diffrn_radiation_type Cu
_diffrn_radiation_wavelength 1.54178
_exptl_absorpt_coefficient_mu 0.939
_exptl_crystal_density_diffrn 1.591
_exptl_crystal_F_000 248
_cod_data_source_file cd0070.cif
_cod_data_source_block cd0070_structure_1_of_1
_cod_database_code 2002075

loop_
_atom_site_label
_atom_site_fract_x
_atom_site_fract_y
_atom_site_fract_z
O(1) -.5037(2) -.1928(3) .11532(8)
O(7) .3170(2) .3541(3) .01934(8)
C(1) -.3364(3) -.0250(3) .12050(10)
C(2) -.3307(3) .1459(4) .18750(10)
C(3) -.1656(3) .3226(4) .19700(10)
C(4) .0003(3) .3378(4) .13890(10)
C(5) -.0033(3) .1709(3) .07220(10)
C(6) -.1703(2) -.0143(3) .06150(10)
C(7) .1732(3) .1902(3) .01000(10)
H(2) -.447(3) .133(4) .2260(10)
H(4) .108(3) .457(4) .1420(10)
H(3) -.159(3) .432(4) .2400(10)
H(1) -.488(4) -.296(5) .068(2)

loop_
_geom_bond_atom_site_label_1
_geom_bond_atom_site_label_2
_geom_bond_distance
O(1) H(1) 0.94(3)
O(1) C(1) 1.341(2)
O(7) C(7) 1.229(2)
C(1) C(2) 1.389(3)
C(1) C(6) 1.408(2)
C(2) H(2) 0.96(2)
C(2) C(3) 1.367(3)
C(3) H(3) 0.88(2)
C(3) C(4) 1.397(2)
C(4) H(4) 0.90(2)
C(4) C(5) 1.373(2)
C(5) C(6) 1.408(2)
C(5) C(7) 1.493(2)
C(6) C(7') 1.462(2)
